data_4314145
loop_
_publ_author_name
'Samuel Gautron'
'Robert Giordano'
'Carole Le Berre'
'Jo\"el Jaud'
'Jean-Claude Daran'
'Philippe Serp'
'Philippe Kalck'

_publ_contact_author 'Jean-Claude Daran'
_publ_contact_author_address
;
Laboratoire de Chimie de Coordination
UPR-CNRS 8241
205, route de Narbonne
31077 Toulouse cedex, France
;
_publ_contact_author_email ' daran@lcc-toulouse.fr '
_publ_contact_author_fax ' (33) 5 61 55 30 03 '
_publ_contact_author_phone ' (33) 5 61 33 31 74 '
_publ_section_title
;
 Isolation and Structural Characterization of Anionic and Neutral
 Compounds Resulting from the Oxidative Addition of HI or CH~3~I to
 [IrI~2~(CO)~2~]^-^
;
_journal_name_full 'Inorganic Chemistry'
_journal_page_first 5523
_journal_page_last 5530
_journal_paper_doi 10.1021/ic0340938
_journal_volume 42
_journal_year 2003
_chemical_compound_source 'synthesis as described'
_chemical_formula_moiety 'C3 H3 I2 Ir1 O2'
_chemical_formula_sum 'C3 H3 I2 Ir O2'
_chemical_formula_weight 517.05
_chemical_name_systematic
;
  ?
;
_space_group_IT_number 2
_symmetry_cell_setting triclinic
_symmetry_Int_Tables_number 2
_symmetry_space_group_name_Hall '-P 1'
_symmetry_space_group_name_H-M 'P -1'
_atom_sites_solution_hydrogens geom
_atom_sites_solution_primary direct
_atom_sites_solution_secondary difmap
_audit_creation_date 2003-01-27T13:58:52-00:00
_audit_creation_method 'WinGX routine CIF_UPDATE'
_cell_angle_alpha 102.94(2)
_cell_angle_beta 110.72(3)
_cell_angle_gamma 90.52(2)
_cell_formula_units_Z 2
_cell_length_a 6.6629(18)
_cell_length_b 7.6766(19)
_cell_length_c 8.710(2)
_cell_measurement_reflns_used 1936
_cell_measurement_temperature 293(2)
_cell_measurement_theta_max 26.37
_cell_measurement_theta_min 4.07
_cell_measurement_wavelength 0.71073
_cell_volume 404.2(2)
_computing_cell_refinement 'CRYSALIS 169 (Oxford-Diffraction, 2001)'
_computing_data_collection 'CRYSALIS 169 (Oxford-Diffraction, 2001)'
_computing_data_reduction 'CRYSALIS 169 (Oxford-Diffraction, 2001)'
_computing_molecular_graphics 'Ortep-3 for Windows (Farrugia, 1997)'
_computing_publication_material 'WinGX publication routines (Farrugia, 1999)'
_computing_structure_refinement 'SHELXL-97 (Sheldrick, 1997)'
_computing_structure_solution 'SIR97 (Altomare et al., 1997)'
_diffrn_ambient_temperature 180(2)
_diffrn_measured_fraction_theta_full 0.931
_diffrn_measured_fraction_theta_max 0.931
_diffrn_measurement_device_type 'Oxfod-Diffraction Xcalibur'
_diffrn_measurement_method \w-\f
_diffrn_radiation_monochromator graphite
_diffrn_radiation_probe x-ray
_diffrn_radiation_type MoK\a
_diffrn_radiation_wavelength 0.71073
_diffrn_reflns_av_R_equivalents 0.0461
_diffrn_reflns_av_unetI/netI 0.0433
_diffrn_reflns_limit_h_max 8
_diffrn_reflns_limit_h_min -8
_diffrn_reflns_limit_k_max 9
_diffrn_reflns_limit_k_min -9
_diffrn_reflns_limit_l_max 10
_diffrn_reflns_limit_l_min -10
_diffrn_reflns_number 2468
_diffrn_reflns_theta_full 26.37
_diffrn_reflns_theta_max 26.37
_diffrn_reflns_theta_min 4.07
_diffrn_standards_decay_% 0.01
_diffrn_standards_interval_count 0
_diffrn_standards_interval_time 0
_diffrn_standards_number 0
_exptl_absorpt_coefficient_mu 24.078
_exptl_absorpt_correction_T_max 0.2578
_exptl_absorpt_correction_T_min 0.0726
_exptl_absorpt_correction_type refdelf
_exptl_absorpt_process_details
;
         (See: Walker, N. & Stuart, D. (1983) Acta Cryst. A39, 158-166)
;
_exptl_crystal_colour yellow
_exptl_crystal_density_diffrn 4.248
_exptl_crystal_density_method 'not measured'
_exptl_crystal_description prism
_exptl_crystal_F_000 440
_exptl_crystal_size_max 0.204
_exptl_crystal_size_mid 0.138
_exptl_crystal_size_min 0.057
_refine_diff_density_max 1.437
_refine_diff_density_min -1.875
_refine_diff_density_rms 0.293
_refine_ls_extinction_coef 0.0042(7)
_refine_ls_extinction_expression Fc^*^=kFc[1+0.001xFc^2^\l^3^/sin(2\q)]^-1/4^
_refine_ls_extinction_method SHELXL
_refine_ls_goodness_of_fit_ref 1.084
_refine_ls_hydrogen_treatment mixed
_refine_ls_matrix_type full
_refine_ls_number_parameters 75
_refine_ls_number_reflns 1541
_refine_ls_number_restraints 0
_refine_ls_restrained_S_all 1.084
_refine_ls_R_factor_all 0.0385
_refine_ls_R_factor_gt 0.0338
_refine_ls_shift/su_max 0.002
_refine_ls_shift/su_mean 0
_refine_ls_structure_factor_coef Fsqd
_refine_ls_weighting_details 'calc w=1/[\s^2^(Fo^2^)+(0.0532P)^2^+1.1163P] where P=(Fo^2^+2Fc^2^)/3'
_refine_ls_weighting_scheme calc
_refine_ls_wR_factor_gt 0.0874
_refine_ls_wR_factor_ref 0.09
_reflns_number_gt 1365
_reflns_number_total 1541
_reflns_threshold_expression >2\s(I)
_cod_data_source_file ic0340938_1.cif
_cod_data_source_block 4
_cod_original_cell_volume 404.19(18)
_cod_original_formula_sum 'C3 H3 I2 Ir1 O2'
_cod_database_code 4314145

loop_
_symmetry_equiv_pos_as_xyz
'x, y, z'
'-x, -y, -z'

loop_
_atom_site_label
_atom_site_type_symbol
_atom_site_fract_x
_atom_site_fract_y
_atom_site_fract_z
_atom_site_U_iso_or_equiv
_atom_site_adp_type
_atom_site_occupancy
_atom_site_symmetry_multiplicity
_atom_site_calc_flag
_atom_site_refinement_flags
_atom_site_disorder_assembly
_atom_site_disorder_group
Ir1 Ir 0.39123(6) 0.29420(5) 0.29104(4) 0.02450(18) Uani 1 1 d . . .
I2 I 0.76456(12) 0.14498(11) 0.39067(10) 0.0406(2) Uani 1 1 d . . .
I3 I 0.60332(12) 0.62599(9) 0.37736(8) 0.0326(2) Uani 1 1 d . . .
O2 O -0.0166(15) 0.4640(15) 0.1671(12) 0.052(2) Uani 1 1 d . . .
C1 C 0.2595(18) 0.0587(17) 0.2183(13) 0.036(3) Uani 1 1 d . . .
C2 C 0.1371(19) 0.4052(17) 0.2179(14) 0.037(3) Uani 1 1 d . . .
O1 O 0.1730(16) -0.0800(14) 0.1689(13) 0.058(3) Uani 1 1 d . . .
C3 C 0.4124(18) 0.2607(16) 0.0439(14) 0.034(2) Uani 1 1 d . . .
H3A H 0.458 0.3743 0.032 0.051 Uiso 1 1 calc R . .
H3B H 0.2737 0.2163 -0.0421 0.051 Uiso 1 1 calc R . .
H3C H 0.515 0.1766 0.0322 0.051 Uiso 1 1 calc R . .

loop_
_atom_site_aniso_label
_atom_site_aniso_U_11
_atom_site_aniso_U_22
_atom_site_aniso_U_33
_atom_site_aniso_U_23
_atom_site_aniso_U_13
_atom_site_aniso_U_12
Ir1 0.0242(3) 0.0254(2) 0.0235(2) 0.00471(16) 0.00894(16) 0.00291(15)
I2 0.0323(4) 0.0408(5) 0.0480(5) 0.0119(4) 0.0129(3) 0.0097(3)
I3 0.0431(4) 0.0291(4) 0.0309(4) 0.0067(3) 0.0204(3) -0.0020(3)
O2 0.034(5) 0.067(7) 0.059(6) 0.027(5) 0.016(4) 0.014(4)
C1 0.029(6) 0.043(7) 0.029(5) 0.009(5) 0.002(4) -0.005(5)
C2 0.034(7) 0.046(7) 0.035(6) 0.003(5) 0.020(5) 0.008(5)
O1 0.047(6) 0.048(6) 0.069(6) 0.016(5) 0.007(5) -0.015(5)
C3 0.035(6) 0.033(6) 0.034(6) 0.008(5) 0.012(5) 0.008(5)

loop_
_atom_type_symbol
_atom_type_description
_atom_type_scat_dispersion_real
_atom_type_scat_dispersion_imag
_atom_type_scat_source
C C 0.0033 0.0016 'International Tables Vol C Tables 4.2.6.8 and 6.1.1.4'
H H 0 0 'International Tables Vol C Tables 4.2.6.8 and 6.1.1.4'
O O 0.0106 0.006 'International Tables Vol C Tables 4.2.6.8 and 6.1.1.4'
I I -0.4742 1.8119 'International Tables Vol C Tables 4.2.6.8 and 6.1.1.4'
Ir Ir -1.4442 7.9887 'International Tables Vol C Tables 4.2.6.8 and 6.1.1.4'

loop_
_geom_angle_atom_site_label_1
_geom_angle_atom_site_label_2
_geom_angle_atom_site_label_3
_geom_angle
_geom_angle_site_symmetry_1
_geom_angle_site_symmetry_3
_geom_angle_publ_flag
C1 Ir1 C2 96.3(5) . . ?
C1 Ir1 C3 87.7(5) . . ?
C2 Ir1 C3 89.6(4) . . ?
C1 Ir1 I2 85.6(4) . . ?
C2 Ir1 I2 177.4(4) . . ?
C3 Ir1 I2 88.7(3) . . ?
C1 Ir1 I3 174.7(4) . . ?
C2 Ir1 I3 86.4(4) . . ?
C3 Ir1 I3 87.7(3) . . ?
I2 Ir1 I3 91.50(4) . . ?
C1 Ir1 I3 98.8(3) . 2_666 ?
C2 Ir1 I3 91.1(3) . 2_666 ?
C3 Ir1 I3 173.3(3) . 2_666 ?
I2 Ir1 I3 90.38(4) . 2_666 ?
I3 Ir1 I3 85.70(3) . 2_666 ?
Ir1 I3 Ir1 94.30(3) . 2_666 ?
O1 C1 Ir1 176.7(10) . . ?
O2 C2 Ir1 176.4(11) . . ?

loop_
_geom_bond_atom_site_label_1
_geom_bond_atom_site_label_2
_geom_bond_distance
_geom_bond_site_symmetry_2
_geom_bond_publ_flag
Ir1 C1 1.872(12) . ?
Ir1 C2 1.872(12) . ?
Ir1 C3 2.165(11) . ?
Ir1 I2 2.6874(11) . ?
Ir1 I3 2.7156(11) . ?
Ir1 I3 2.8021(11) 2_666 ?
I3 Ir1 2.8021(11) 2_666 ?
O2 C2 1.107(14) . ?
C1 O1 1.123(15) . ?
